data_7006297
loop_
_publ_author_name
'Bruce, Michael I.'
'Costuas, Karine'
'Davin, Thomas'
'Halet, Jean-Fran\,cois'
'Kramarczuk, Kathy A.'
'Low, Paul J.'
'Nicholson, Brian K.'
'Perkins, Gary J.'
'Roberts, Rachel L.'
'Skelton, Brian W.'
'Smith, Mark E.'
'White, Allan H.'

_publ_section_title
;
 Syntheses, structures and redox properties of some complexes
 containing the Os(dppe)Cp* fragment, including [{Os(dppe)Cp*}2(mu-C
 triple bondCC triple bond C)].
;
_journal_issue 46
_journal_name_full 'Dalton transactions (Cambridge, England : 2003)'
_journal_page_first 5387
_journal_page_last 5399
_journal_paper_doi 10.1039/b712104k
_journal_year 2007
_chemical_formula_moiety 'C38 H40 Os1 P2'
_chemical_formula_sum 'C38 H40 Os P2'
_chemical_formula_weight 748.89
_space_group_IT_number 2
_symmetry_cell_setting triclinic
_symmetry_space_group_name_Hall '-P 1'
_symmetry_space_group_name_H-M 'P -1'
_cell_angle_alpha 88.6890(10)
_cell_angle_beta 88.9600(10)
_cell_angle_gamma 70.9060(10)
_cell_formula_units_Z 4
_cell_length_a 11.1341(5)
_cell_length_b 16.7364(8)
_cell_length_c 18.1183(8)
_cell_measurement_reflns_used 8192
_cell_measurement_temperature 150
_cell_measurement_theta_max 24.4
_cell_measurement_theta_min 2.4
_cell_volume 3189.5(3)
_computing_cell_refinement 'Siemens SAINT (Siemens, 1995)'
_computing_data_collection 'Siemens SMART (Siemens, 1995)'
_computing_data_reduction 'xtal ADDREF SORTRF'
_computing_molecular_graphics 'xtal PIG'
_computing_publication_material 'xtal BONDLA CIFIO'
_computing_structure_refinement 'xtal CRYLSQ'
_computing_structure_solution xtal
_diffrn_ambient_temperature 150
_diffrn_measured_fraction_theta_full 1
_diffrn_measured_fraction_theta_max 1
_diffrn_measurement_device_type
;
Bruker SMART CCD diffractometer
;
_diffrn_measurement_method '\w scans'
_diffrn_radiation_detector 'CCD area detector'
_diffrn_radiation_monochromator graphite
_diffrn_radiation_source 'sealed tube'
_diffrn_radiation_type 'Mo K\a'
_diffrn_radiation_wavelength .71073
_diffrn_reflns_av_R_equivalents .063
_diffrn_reflns_av_sigmaI/netI .053
_diffrn_reflns_limit_h_max 13
_diffrn_reflns_limit_h_min -13
_diffrn_reflns_limit_k_max 19
_diffrn_reflns_limit_k_min -19
_diffrn_reflns_limit_l_max 21
_diffrn_reflns_limit_l_min -21
_diffrn_reflns_number 66158
_diffrn_reflns_theta_full 25.0
_diffrn_reflns_theta_max 25.0
_diffrn_reflns_theta_min 1.12
_diffrn_standards_decay_% 0
_diffrn_standards_number 0
_exptl_absorpt_coefficient_mu 4.124
_exptl_absorpt_correction_T_max .70
_exptl_absorpt_correction_T_min .54
_exptl_absorpt_correction_type multi-scan
_exptl_absorpt_process_details
;
SADABS; Sheldrick, 1996
;
_exptl_crystal_colour pale_yellow
_exptl_crystal_density_diffrn 1.56
_exptl_crystal_description cuboid
_exptl_crystal_F_000 1496
_exptl_crystal_size_max .18
_exptl_crystal_size_mid .18
_exptl_crystal_size_min .1
_refine_diff_density_max 5.419
_refine_diff_density_min -1.565
_refine_ls_goodness_of_fit_all 1.603
_refine_ls_goodness_of_fit_ref 1.454
_refine_ls_hydrogen_treatment noref
_refine_ls_matrix_type atomblock
_refine_ls_number_constraints 0
_refine_ls_number_parameters 740
_refine_ls_number_reflns 8967
_refine_ls_number_restraints 0
_refine_ls_R_factor_all .061
_refine_ls_R_factor_gt .042
_refine_ls_shift/su_max .02
_refine_ls_shift/su_mean .001
_refine_ls_structure_factor_coef F
_refine_ls_weighting_details
;
w=1/(sig^2(F) + .0005F^2)
;
_refine_ls_weighting_scheme calc
_refine_ls_wR_factor_all .063
_refine_ls_wR_factor_ref .051
_reflns_d_resolution_high .842
_reflns_d_resolution_low 18.047
_reflns_Friedel_coverage 0
_reflns_limit_h_max 13
_reflns_limit_h_min 0
_reflns_limit_k_max 19
_reflns_limit_k_min -18
_reflns_limit_l_max 21
_reflns_limit_l_min -21
_reflns_number_gt 9206
_reflns_number_total 11193
_reflns_threshold_expression 'F > 4.00 sig(F )'
_cod_data_source_file b712104k.txt
_cod_data_source_block br776z
_cod_original_sg_symbol_Hall -p_1
_cod_original_sg_symbol_H-M P_-1
_cod_original_formula_sum 'C38 H40 Os1 P2'
_cod_database_code 7006297

loop_
_symmetry_equiv_pos_as_xyz
+x,+y,+z
-x,-y,-z

loop_
_atom_site_label
_atom_site_fract_x
_atom_site_fract_y
_atom_site_fract_z
_atom_site_U_iso_or_equiv
_atom_site_adp_type
_atom_site_calc_flag
_atom_site_calc_attached_atom
_atom_site_occupancy
_atom_site_disorder_assembly
_atom_site_disorder_group
Os1 .24249(3) 1.17488(2) .18661(2) .0159(2) Uani ? ? 1.00000 ? ?
Os2 .26552(3) .33143(2) .68005(2) .0157(2) Uani ? ? 1.00000 ? ?
P11 .45359(18) 1.11694(12) .16351(11) .0193(13) Uani ? ? 1.00000 ? ?
C1111 .5721(7) 1.1095(5) .2357(4) .024(6) Uani ? ? 1.00000 ? ?
C1112 .5335(8) 1.1342(5) .3054(5) .031(6) Uani ? ? 1.00000 ? ?
C1113 .6251(10) 1.1273(6) .3610(5) .041(8) Uani ? ? 1.00000 ? ?
C1114 .7514(8) 1.0957(5) .3416(5) .035(7) Uani ? ? 1.00000 ? ?
C1115 .7911(8) 1.0698(6) .2713(5) .038(7) Uani ? ? 1.00000 ? ?
C1116 .7013(8) 1.0775(5) .2182(5) .030(6) Uani ? ? 1.00000 ? ?
C1121 .5306(7) 1.1558(5) .0868(5) .027(6) Uani ? ? 1.00000 ? ?
C1122 .6012(8) 1.1048(6) .0322(4) .033(7) Uani ? ? 1.00000 ? ?
C1123 .6689(8) 1.1353(6) -.0204(5) .035(7) Uani ? ? 1.00000 ? ?
C1124 .6637(9) 1.2172(6) -.0194(5) .043(7) Uani ? ? 1.00000 ? ?
C1125 .5922(13) 1.2691(6) .0329(8) .083(12) Uani ? ? 1.00000 ? ?
C1126 .5263(11) 1.2383(6) .0860(7) .065(9) Uani ? ? 1.00000 ? ?
C110 .4877(7) 1.0038(5) .1416(5) .025(6) Uani ? ? 1.00000 ? ?
C120 .4225(7) .9652(5) .2000(4) .023(5) Uani ? ? 1.00000 ? ?
P12 .26141(18) 1.04046(12) .22093(10) .0169(13) Uani ? ? 1.00000 ? ?
C1211 .2440(7) 1.0181(4) .3200(4) .019(5) Uani ? ? 1.00000 ? ?
C1212 .1352(8) 1.0072(5) .3498(4) .030(6) Uani ? ? 1.00000 ? ?
C1213 .1184(9) 1.0013(6) .4253(5) .041(7) Uani ? ? 1.00000 ? ?
C1214 .2107(9) 1.0052(6) .4738(5) .041(7) Uani ? ? 1.00000 ? ?
C1215 .3217(8) 1.0136(5) .4446(5) .033(6) Uani ? ? 1.00000 ? ?
C1216 .3390(8) 1.0203(5) .3691(4) .027(6) Uani ? ? 1.00000 ? ?
C1221 .1555(7) .9885(5) .1812(4) .022(5) Uani ? ? 1.00000 ? ?
C1222 .0654(7) 1.0301(5) .1310(4) .023(6) Uani ? ? 1.00000 ? ?
C1223 -.0094(8) .9880(6) .0993(4) .036(7) Uani ? ? 1.00000 ? ?
C1224 .0061(9) .9055(6) .1163(5) .040(8) Uani ? ? 1.00000 ? ?
C1225 .0949(9) .8626(6) .1675(5) .039(7) Uani ? ? 1.00000 ? ?
C1226 .1728(8) .9024(5) .2010(4) .027(6) Uani ? ? 1.00000 ? ?
C11 .2380(7) 1.1457(5) .0795(4) .025(6) Uani ? ? 1.00000 ? ?
C12 .2363(8) 1.1353(6) .0166(5) .034(7) Uani ? ? 1.00000 ? ?
C101 .1510(7) 1.3146(4) .1650(4) .024(5) Uani ? ? 1.00000 ? ?
C1011 .1646(9) 1.3621(5) .0971(5) .038(7) Uani ? ? 1.00000 ? ?
C102 .0523(7) 1.2764(5) .1775(5) .032(6) Uani ? ? 1.00000 ? ?
C1021 -.0504(8) 1.2790(6) .1261(6) .047(8) Uani ? ? 1.00000 ? ?
C103 .0665(8) 1.2444(5) .2530(5) .029(6) Uani ? ? 1.00000 ? ?
C1031 -.0248(9) 1.2094(6) .2930(6) .045(7) Uani ? ? 1.00000 ? ?
C104 .1703(8) 1.2614(5) .2861(4) .029(6) Uani ? ? 1.00000 ? ?
C1041 .2006(10) 1.2506(6) .3672(5) .049(8) Uani ? ? 1.00000 ? ?
C105 .2201(8) 1.3053(5) .2317(4) .025(6) Uani ? ? 1.00000 ? ?
C1051 .3209(9) 1.3451(6) .2459(5) .042(7) Uani ? ? 1.00000 ? ?
P21 .05071(18) .37948(12) .67633(11) .0195(13) Uani ? ? 1.00000 ? ?
C2111 -.0403(7) .3749(5) .7622(5) .027(6) Uani ? ? 1.00000 ? ?
C2112 .0258(8) .3442(5) .8274(5) .033(6) Uani ? ? 1.00000 ? ?
C2113 -.0381(9) .3413(6) .8932(5) .040(7) Uani ? ? 1.00000 ? ?
C2114 -.1694(10) .3693(6) .8941(5) .049(9) Uani ? ? 1.00000 ? ?
C2115 -.2374(8) .4016(6) .8305(5) .039(7) Uani ? ? 1.00000 ? ?
C2116 -.1723(8) .4032(6) .7645(5) .039(7) Uani ? ? 1.00000 ? ?
C2121 -.0350(7) .3372(5) .6107(4) .025(6) Uani ? ? 1.00000 ? ?
C2122 -.0735(9) .3769(6) .5423(5) .039(7) Uani ? ? 1.00000 ? ?
C2123 -.1397(10) .3421(7) .4934(5) .047(8) Uani ? ? 1.00000 ? ?
C2124 -.1629(10) .2680(7) .5107(6) .051(9) Uani ? ? 1.00000 ? ?
C2125 -.1234(10) .2291(6) .5793(6) .051(9) Uani ? ? 1.00000 ? ?
C2126 -.0625(9) .2644(6) .6284(5) .038(7) Uani ? ? 1.00000 ? ?
C210 -.0015(7) .4938(5) .6557(5) .027(6) Uani ? ? 1.00000 ? ?
C220 .0704(7) .5356(5) .7036(4) .023(5) Uani ? ? 1.00000 ? ?
P22 .23819(18) .46448(12) .71624(10) .0169(13) Uani ? ? 1.00000 ? ?
C2211 .2662(7) .4795(4) .8148(4) .020(5) Uani ? ? 1.00000 ? ?
C2212 .3813(8) .4851(5) .8380(4) .028(6) Uani ? ? 1.00000 ? ?
C2213 .4065(9) .4850(6) .9123(5) .043(8) Uani ? ? 1.00000 ? ?
C2214 .3163(9) .4834(6) .9638(5) .042(8) Uani ? ? 1.00000 ? ?
C2215 .2008(9) .4802(5) .9431(4) .033(7) Uani ? ? 1.00000 ? ?
C2216 .1747(8) .4783(5) .8684(4) .028(6) Uani ? ? 1.00000 ? ?
C2221 .3332(8) .5247(5) .6735(4) .026(6) Uani ? ? 1.00000 ? ?
C2222 .4279(8) .4891(5) .6218(4) .030(6) Uani ? ? 1.00000 ? ?
C2223 .4991(9) .5361(7) .5915(5) .045(8) Uani ? ? 1.00000 ? ?
C2224 .4766(10) .6187(6) .6121(5) .045(8) Uani ? ? 1.00000 ? ?
C2225 .3830(9) .6563(6) .6628(5) .037(7) Uani ? ? 1.00000 ? ?
C2226 .3150(8) .6074(5) .6933(6) .041(7) Uani ? ? 1.00000 ? ?
C21 .2479(7) .3757(5) .5734(4) .024(6) Uani ? ? 1.00000 ? ?
C22 .2402(8) .3976(6) .5117(5) .036(7) Uani ? ? 1.00000 ? ?
C201 .3496(8) .1940(4) .6551(4) .026(6) Uani ? ? 1.00000 ? ?
C2011 .3105(9) .1468(6) .5958(6) .044(7) Uani ? ? 1.00000 ? ?
C202 .4507(8) .2312(5) .6480(5) .035(6) Uani ? ? 1.00000 ? ?
C2021 .5284(10) .2316(6) .5802(6) .053(8) Uani ? ? 1.00000 ? ?
C203 .4666(7) .2623(5) .7189(5) .033(6) Uani ? ? 1.00000 ? ?
C2031 .5673(9) .2988(6) .7396(7) .056(8) Uani ? ? 1.00000 ? ?
C204 .3792(8) .2439(5) .7699(4) .027(6) Uani ? ? 1.00000 ? ?
C2041 .3797(10) .2537(6) .8527(5) .051(8) Uani ? ? 1.00000 ? ?
C205 .3056(7) .2011(5) .7301(5) .027(6) Uani ? ? 1.00000 ? ?
C2051 .2201(9) .1582(5) .7624(5) .038(7) Uani ? ? 1.00000 ? ?
H1112 .44324 1.15769 .31669 .03900 Uiso ? ? 1.00000 ? ?
H1113 .60100 1.14459 .41086 .05000 Uiso ? ? 1.00000 ? ?
H1114 .81426 1.09098 .37979 .04400 Uiso ? ? 1.00000 ? ?
H1115 .88024 1.04531 .25851 .04600 Uiso ? ? 1.00000 ? ?
H1116 .72748 1.06093 .16812 .03800 Uiso ? ? 1.00000 ? ?
H1122 .60279 1.04637 .03091 .03900 Uiso ? ? 1.00000 ? ?
H1123 .72036 1.09742 -.05766 .04100 Uiso ? ? 1.00000 ? ?
H1124 .71156 1.23821 -.05453 .05700 Uiso ? ? 1.00000 ? ?
H1125 .58796 1.32821 .03416 .09200 Uiso ? ? 1.00000 ? ?
H1126 .47702 1.27646 .12387 .07800 Uiso ? ? 1.00000 ? ?
H110a .45544 .99910 .09319 .02800 Uiso ? ? 1.00000 ? ?
H110b .57747 .97509 .14034 .02800 Uiso ? ? 1.00000 ? ?
H120a .47202 .95328 .24416 .02800 Uiso ? ? 1.00000 ? ?
H120b .41519 .91305 .18333 .02800 Uiso ? ? 1.00000 ? ?
H1212 .07042 1.00333 .31733 .03700 Uiso ? ? 1.00000 ? ?
H1213 .04294 .99380 .44558 .04700 Uiso ? ? 1.00000 ? ?
H1214 .19953 1.00101 .52632 .05000 Uiso ? ? 1.00000 ? ?
H1215 .38723 1.01553 .47819 .04200 Uiso ? ? 1.00000 ? ?
H1216 .41730 1.02713 .34958 .03200 Uiso ? ? 1.00000 ? ?
H1222 .05294 1.08824 .11756 .02900 Uiso ? ? 1.00000 ? ?
H1223 -.07453 1.01810 .06611 .04500 Uiso ? ? 1.00000 ? ?
H1224 -.04529 .87849 .09084 .04600 Uiso ? ? 1.00000 ? ?
H1225 .10473 .80430 .17916 .05100 Uiso ? ? 1.00000 ? ?
H1226 .23699 .87264 .23728 .03500 Uiso ? ? 1.00000 ? ?
H12 .23594 1.12517 -.03618 .04800 Uiso ? ? 1.00000 ? ?
H1011a .22898 1.38690 .10245 .05600 Uiso ? ? 1.00000 ? ?
H1011b .08549 1.40642 .08715 .05600 Uiso ? ? 1.00000 ? ?
H1011c .18430 1.32584 .05542 .05600 Uiso ? ? 1.00000 ? ?
H1021a -.11343 1.33380 .12430 .06600 Uiso ? ? 1.00000 ? ?
H1021b -.08911 1.23821 .13933 .06600 Uiso ? ? 1.00000 ? ?
H1021c -.01591 1.26693 .07623 .06600 Uiso ? ? 1.00000 ? ?
H1031a .01471 1.17745 .33546 .06000 Uiso ? ? 1.00000 ? ?
H1031b -.04893 1.17226 .26106 .06000 Uiso ? ? 1.00000 ? ?
H1031c -.09893 1.25392 .30836 .06000 Uiso ? ? 1.00000 ? ?
H1041a .12921 1.28746 .39307 .07200 Uiso ? ? 1.00000 ? ?
H1041b .27102 1.27273 .37366 .07200 Uiso ? ? 1.00000 ? ?
H1041c .21904 1.19422 .38518 .07200 Uiso ? ? 1.00000 ? ?
H1051a .37124 1.34508 .20269 .06100 Uiso ? ? 1.00000 ? ?
H1051b .37796 1.31338 .28413 .06100 Uiso ? ? 1.00000 ? ?
H1051c .28456 1.40162 .26211 .06100 Uiso ? ? 1.00000 ? ?
H2112 .11814 .32363 .82684 .04000 Uiso ? ? 1.00000 ? ?
H2113 .00794 .32125 .93804 .04900 Uiso ? ? 1.00000 ? ?
H2114 -.21373 .36550 .93926 .06100 Uiso ? ? 1.00000 ? ?
H2115 -.32886 .42248 .83238 .05100 Uiso ? ? 1.00000 ? ?
H2116 -.21909 .42399 .71988 .04600 Uiso ? ? 1.00000 ? ?
H2122 -.05668 .42902 .52898 .04700 Uiso ? ? 1.00000 ? ?
H2123 -.16990 .37017 .44768 .05900 Uiso ? ? 1.00000 ? ?
H2124 -.20572 .24323 .47675 .05900 Uiso ? ? 1.00000 ? ?
H2125 -.14041 .17704 .59292 .06100 Uiso ? ? 1.00000 ? ?
H2126 -.03950 .23742 .67613 .04300 Uiso ? ? 1.00000 ? ?
H210a .01536 .50299 .60508 .03400 Uiso ? ? 1.00000 ? ?
H210b -.09071 .51727 .66488 .03400 Uiso ? ? 1.00000 ? ?
H220a .02844 .54716 .75142 .03000 Uiso ? ? 1.00000 ? ?
H220b .06914 .58825 .68194 .03000 Uiso ? ? 1.00000 ? ?
H2212 .44370 .48843 .80168 .03700 Uiso ? ? 1.00000 ? ?
H2213 .48927 .48534 .92758 .05500 Uiso ? ? 1.00000 ? ?
H2214 .33301 .48464 1.01659 .05000 Uiso ? ? 1.00000 ? ?
H2215 .13785 .47906 .98049 .03900 Uiso ? ? 1.00000 ? ?
H2216 .09382 .47567 .85303 .03300 Uiso ? ? 1.00000 ? ?
H2222 .44360 .43144 .60685 .03700 Uiso ? ? 1.00000 ? ?
H2223 .56473 .51188 .55571 .05200 Uiso ? ? 1.00000 ? ?
H2224 .52836 .64932 .58986 .05400 Uiso ? ? 1.00000 ? ?
H2225 .36492 .71517 .67540 .04700 Uiso ? ? 1.00000 ? ?
H2226 .25305 .63113 .73295 .05200 Uiso ? ? 1.00000 ? ?
H22 .23190 .41659 .45980 .05500 Uiso ? ? 1.00000 ? ?
H2011a .38027 .09722 .58488 .06400 Uiso ? ? 1.00000 ? ?
H2011b .23595 .13341 .61319 .06400 Uiso ? ? 1.00000 ? ?
H2011c .28840 .18086 .55150 .06400 Uiso ? ? 1.00000 ? ?
H2021a .58068 .26435 .59041 .07500 Uiso ? ? 1.00000 ? ?
H2021b .57910 .17480 .57134 .07500 Uiso ? ? 1.00000 ? ?
H2021c .47416 .25733 .53874 .07500 Uiso ? ? 1.00000 ? ?
H2031a .64870 .25859 .72767 .08000 Uiso ? ? 1.00000 ? ?
H2031b .55773 .34893 .70960 .08000 Uiso ? ? 1.00000 ? ?
H2031c .56318 .31114 .79008 .08000 Uiso ? ? 1.00000 ? ?
H2041a .44983 .21450 .87692 .07400 Uiso ? ? 1.00000 ? ?
H2041b .37073 .30947 .86781 .07400 Uiso ? ? 1.00000 ? ?
H2041c .30350 .24596 .87318 .07400 Uiso ? ? 1.00000 ? ?
H2051a .13421 .18696 .74885 .05700 Uiso ? ? 1.00000 ? ?
H2051b .24404 .10127 .74709 .05700 Uiso ? ? 1.00000 ? ?
H2051c .22455 .15822 .81558 .05700 Uiso ? ? 1.00000 ? ?

loop_
_atom_site_aniso_label
_atom_site_aniso_U_11
_atom_site_aniso_U_22
_atom_site_aniso_U_33
_atom_site_aniso_U_12
_atom_site_aniso_U_13
_atom_site_aniso_U_23
Os1 .01240(16) .01339(16) .01868(17) .00020(12) .00109(11) .00129(11)
Os2 .01222(16) .01296(16) .01962(17) -.00071(12) -.00049(12) -.00124(11)
P11 .0128(10) .0180(10) .0247(11) -.0022(8) .0002(8) .0018(8)
C1111 .022(4) .014(4) .037(5) -.008(3) -.007(3) .005(3)
C1112 .038(5) .014(4) .046(5) -.015(4) -.008(4) .006(4)
C1113 .063(7) .036(5) .031(5) -.026(5) -.005(5) .001(4)
C1114 .027(5) .033(5) .055(6) -.022(4) -.016(4) .017(4)
C1115 .027(5) .044(6) .046(6) -.015(4) -.016(4) .014(4)
C1116 .026(5) .034(5) .034(5) -.013(4) -.006(4) .008(4)
C1121 .015(4) .027(4) .038(5) -.005(4) -.004(3) .006(4)
C1122 .035(5) .039(5) .025(5) -.014(4) .005(4) -.002(4)
C1123 .032(5) .048(6) .029(5) -.019(5) -.000(4) .005(4)
C1124 .031(5) .046(6) .051(6) -.014(5) .020(4) .010(5)
C1125 .105(11) .028(6) .116(11) -.025(7) .069(9) .001(6)
C1126 .071(8) .023(5) .089(9) -.003(5) .059(7) .001(5)
C110 .016(4) .017(4) .040(5) -.001(3) .003(4) -.004(3)
C120 .013(4) .018(4) .035(5) -.003(3) .000(3) .003(3)
P12 .0141(10) .0164(10) .0183(10) -.0022(8) .0009(8) -.0006(7)
C1211 .023(4) .010(4) .023(4) -.004(3) -.001(3) .001(3)
C1212 .029(5) .035(5) .024(4) -.009(4) .000(4) .001(4)
C1213 .035(5) .061(7) .030(5) -.022(5) .008(4) .002(4)
C1214 .051(6) .045(6) .022(5) -.010(5) .002(4) .006(4)
C1215 .033(5) .029(5) .033(5) -.006(4) -.008(4) -.003(4)
C1216 .028(5) .027(4) .027(4) -.011(4) -.004(4) .004(3)
C1221 .020(4) .025(4) .022(4) -.010(4) .005(3) -.004(3)
C1222 .017(4) .035(5) .019(4) -.012(4) .001(3) .002(3)
C1223 .025(5) .067(7) .020(4) -.022(5) .001(4) -.000(4)
C1224 .039(6) .062(6) .034(5) -.035(5) .009(4) -.014(4)
C1225 .034(5) .043(6) .047(6) -.021(5) .006(4) -.011(4)
C1226 .035(5) .031(5) .012(4) -.008(4) .004(3) -.003(3)
C11 .014(4) .026(4) .031(5) -.002(3) -.003(3) -.000(3)
C12 .031(5) .039(5) .033(5) -.014(4) -.008(4) .006(4)
C101 .017(4) .010(4) .039(5) .003(3) .005(3) .003(3)
C1011 .037(5) .029(5) .042(6) -.006(4) .008(4) .017(4)
C102 .012(4) .011(4) .065(6) .005(3) -.002(4) .003(4)
C1021 .021(5) .032(5) .083(8) -.002(4) -.014(5) -.006(5)
C103 .023(4) .010(4) .047(5) .003(3) .015(4) -.001(3)
C1031 .037(6) .031(5) .062(7) -.006(4) .024(5) -.001(5)
C104 .035(5) .020(4) .025(4) -.001(4) .008(4) -.008(3)
C1041 .066(7) .033(5) .032(5) .003(5) .012(5) -.004(4)
C105 .024(4) .018(4) .029(4) -.001(4) .003(3) .002(3)
C1051 .041(6) .031(5) .057(6) -.014(5) .002(5) -.009(4)
P21 .0137(10) .0170(10) .0261(11) -.0025(8) -.0005(8) .0005(8)
C2111 .019(4) .020(4) .046(5) -.010(4) .008(4) -.011(4)
C2112 .031(5) .031(5) .039(5) -.016(4) .003(4) -.003(4)
C2113 .052(6) .038(5) .037(5) -.027(5) .012(4) -.009(4)
C2114 .058(7) .058(7) .050(6) -.043(6) .032(5) -.027(5)
C2115 .025(5) .049(6) .053(6) -.025(5) .021(4) -.022(5)
C2116 .027(5) .037(5) .054(6) -.011(4) .007(4) -.014(4)
C2121 .013(4) .024(4) .036(5) -.005(3) -.005(3) -.003(3)
C2122 .051(6) .048(6) .030(5) -.031(5) .004(4) -.006(4)
C2123 .051(6) .071(7) .029(5) -.035(6) -.010(4) .005(5)
C2124 .044(6) .064(7) .053(6) -.027(6) .001(5) -.023(5)
C2125 .054(7) .037(6) .068(7) -.023(5) -.015(5) .001(5)
C2126 .042(6) .036(5) .041(5) -.021(5) -.017(4) .005(4)
C210 .018(4) .019(4) .040(5) .000(4) -.006(3) -.001(3)
C220 .022(4) .012(4) .031(5) .000(3) -.005(3) .000(3)
P22 .0159(10) .0150(9) .0191(10) -.0040(8) .0001(8) -.0005(7)
C2211 .023(4) .010(4) .022(4) .000(3) .002(3) -.003(3)
C2212 .026(5) .030(5) .025(4) -.004(4) -.004(3) -.004(3)
C2213 .035(5) .059(7) .039(6) -.019(5) -.012(4) -.002(5)
C2214 .047(6) .049(6) .031(5) -.016(5) -.006(4) -.003(4)
C2215 .046(6) .028(5) .023(5) -.008(4) .005(4) .003(3)
C2216 .032(5) .023(4) .026(4) -.004(4) -.000(4) -.001(3)
C2221 .027(5) .026(4) .030(5) -.015(4) -.008(4) -.000(3)
C2222 .035(5) .042(5) .017(4) -.020(4) .005(4) -.005(4)
C2223 .042(6) .070(7) .034(5) -.033(6) .011(4) -.013(5)
C2224 .057(7) .064(7) .032(5) -.046(6) -.006(5) .008(5)
C2225 .045(6) .040(5) .030(5) -.021(5) .001(4) .004(4)
C2226 .023(5) .027(5) .070(7) -.005(4) -.001(4) -.011(4)
C21 .018(4) .021(4) .034(5) -.008(3) .003(3) -.006(3)
C22 .033(5) .046(6) .033(5) -.017(5) .002(4) -.006(4)
C201 .026(5) .010(4) .037(5) .001(3) -.005(4) -.009(3)
C2011 .038(6) .027(5) .061(7) -.001(4) -.012(5) -.016(4)
C202 .024(5) .025(5) .053(6) -.002(4) .005(4) -.010(4)
C2021 .041(6) .045(6) .069(7) -.009(5) .026(5) -.012(5)
C203 .013(4) .014(4) .064(6) .007(3) -.013(4) -.010(4)
C2031 .019(5) .027(5) .116(10) .001(4) -.028(5) -.005(5)
C204 .032(5) .018(4) .023(4) .002(4) -.010(4) -.001(3)
C2041 .063(7) .034(5) .039(6) .006(5) -.026(5) .005(4)
C205 .019(4) .010(4) .040(5) .008(3) .003(4) .004(3)
C2051 .039(6) .022(5) .052(6) -.009(4) .003(4) .007(4)

loop_
_atom_type_symbol
_atom_type_description
_atom_type_oxidation_number
_atom_type_number_in_cell
_atom_type_scat_dispersion_real
_atom_type_scat_dispersion_imag
_atom_type_scat_source
C ? 0 152 .002 .002 'Int Tables Vol IV Tables 2.2B and 2.3.1'
H ? 0 160 0 0 'Int Tables Vol IV Tables 2.2B and 2.3.1'
Cl ? 0 0 .132 .159 'Int Tables Vol IV Tables 2.2B and 2.3.1'
Os ? 0 4 -1.816 7.605 'Int Tables Vol IV Tables 2.2B and 2.3.1'
P ? 0 8 .09 .095 'Int Tables Vol IV Tables 2.2B and 2.3.1'

loop_
_geom_angle_atom_site_label_1
_geom_angle_atom_site_label_2
_geom_angle_atom_site_label_3
_geom_angle_site_symmetry_1
_geom_angle_site_symmetry_2
_geom_angle_site_symmetry_3
_geom_angle
_geom_angle_publ_flag
P11 Os1 P12 . . . 82.68(7) ?
P11 Os1 C11 . . . 80.3(2) ?
P11 Os1 C101 . . . 118.1(2) ?
P11 Os1 C102 . . . 154.2(2) ?
P11 Os1 C103 . . . 156.2(2) ?
P11 Os1 C104 . . . 120.5(2) ?
P11 Os1 C105 . . . 104.4(2) ?
P12 Os1 C11 . . . 90.4(2) ?
P12 Os1 C101 . . . 159.3(2) ?
P12 Os1 C102 . . . 121.9(2) ?
P12 Os1 C103 . . . 99.2(2) ?
P12 Os1 C104 . . . 108.9(2) ?
P12 Os1 C105 . . . 143.1(2) ?
C11 Os1 C101 . . . 93.4(3) ?
C11 Os1 C102 . . . 91.2(3) ?
C11 Os1 C103 . . . 123.3(3) ?
C11 Os1 C104 . . . 152.5(3) ?
C11 Os1 C105 . . . 126.4(3) ?
C101 Os1 C102 . . . 37.7(3) ?
C101 Os1 C103 . . . 61.9(3) ?
C101 Os1 C104 . . . 61.7(3) ?
C101 Os1 C105 . . . 36.6(3) ?
C102 Os1 C103 . . . 37.5(3) ?
C102 Os1 C104 . . . 62.2(3) ?
C102 Os1 C105 . . . 61.5(3) ?
C103 Os1 C104 . . . 36.3(3) ?
C103 Os1 C105 . . . 60.2(3) ?
C104 Os1 C105 . . . 36.2(3) ?
P21 Os2 P22 . . . 82.88(7) ?
P21 Os2 C21 . . . 82.4(2) ?
P21 Os2 C201 . . . 113.3(2) ?
P21 Os2 C202 . . . 148.5(3) ?
P21 Os2 C203 . . . 160.8(2) ?
P21 Os2 C204 . . . 124.1(2) ?
P21 Os2 C205 . . . 102.2(2) ?
P22 Os2 C21 . . . 88.2(2) ?
P22 Os2 C201 . . . 163.4(2) ?
P22 Os2 C202 . . . 127.3(3) ?
P22 Os2 C203 . . . 101.3(2) ?
P22 Os2 C204 . . . 106.4(2) ?
P22 Os2 C205 . . . 139.1(2) ?
C21 Os2 C201 . . . 97.3(3) ?
C21 Os2 C202 . . . 89.1(3) ?
C21 Os2 C203 . . . 116.3(3) ?
C21 Os2 C204 . . . 150.5(3) ?
C21 Os2 C205 . . . 132.7(3) ?
C201 Os2 C202 . . . 37.7(3) ?
C201 Os2 C203 . . . 62.2(3) ?
C201 Os2 C204 . . . 62.2(3) ?
C201 Os2 C205 . . . 37.2(3) ?
C202 Os2 C203 . . . 36.7(3) ?
C202 Os2 C204 . . . 61.6(3) ?
C202 Os2 C205 . . . 62.5(3) ?
C203 Os2 C204 . . . 36.7(3) ?
C203 Os2 C205 . . . 62.3(3) ?
C204 Os2 C205 . . . 37.7(3) ?
Os1 P11 C1111 . . . 121.3(2) ?
Os1 P11 C1121 . . . 121.2(2) ?
Os1 P11 C110 . . . 108.4(3) ?
C1111 P11 C1121 . . . 98.7(4) ?
C1111 P11 C110 . . . 101.3(3) ?
C1121 P11 C110 . . . 103.0(4) ?
P11 C1111 C1112 . . . 120.1(6) ?
P11 C1111 C1116 . . . 119.5(6) ?
C1112 C1111 C1116 . . . 120.3(8) ?
C1111 C1112 C1113 . . . 119.9(8) ?
C1111 C1112 H1112 . . . 119.6 ?
C1113 C1112 H1112 . . . 120.5 ?
C1112 C1113 C1114 . . . 118.0(8) ?
C1112 C1113 H1113 . . . 122.1 ?
C1114 C1113 H1113 . . . 119.9 ?
C1113 C1114 C1115 . . . 122.4(9) ?
C1113 C1114 H1114 . . . 118.0 ?
C1115 C1114 H1114 . . . 119.6 ?
C1114 C1115 C1116 . . . 118.8(8) ?
C1114 C1115 H1115 . . . 121.9 ?
C1116 C1115 H1115 . . . 119.3 ?
C1111 C1116 C1115 . . . 120.6(8) ?
C1111 C1116 H1116 . . . 119.4 ?
C1115 C1116 H1116 . . . 120.0 ?
P11 C1121 C1122 . . . 123.6(7) ?
P11 C1121 C1126 . . . 118.8(7) ?
C1122 C1121 C1126 . . . 117.4(9) ?
C1121 C1122 C1123 . . . 121.5(9) ?
C1121 C1122 H1122 . . . 118.4 ?
C1123 C1122 H1122 . . . 120.2 ?
C1122 C1123 C1124 . . . 119.9(8) ?
C1122 C1123 H1123 . . . 119.9 ?
C1124 C1123 H1123 . . . 120.2 ?
C1123 C1124 C1125 . . . 119.6(10) ?
C1123 C1124 H1124 . . . 120.4 ?
C1125 C1124 H1124 . . . 120.0 ?
C1124 C1125 C1126 . . . 120.4(10) ?
C1124 C1125 H1125 . . . 120.3 ?
C1126 C1125 H1125 . . . 119.3 ?
C1121 C1126 C1125 . . . 121.2(9) ?
C1121 C1126 H1126 . . . 119.8 ?
C1125 C1126 H1126 . . . 119.0 ?
P11 C110 C120 . . . 108.0(5) ?
P11 C110 H110a . . . 109.8 ?
P11 C110 H110b . . . 110.3 ?
C120 C110 H110a . . . 110.1 ?
C120 C110 H110b . . . 111.3 ?
H110a C110 H110b . . . 107.4 ?
C110 C120 P12 . . . 109.7(5) ?
C110 C120 H120a . . . 109.6 ?
C110 C120 H120b . . . 110.7 ?
P12 C120 H120a . . . 109.4 ?
P12 C120 H120b . . . 109.6 ?
H120a C120 H120b . . . 108.0 ?
Os1 P12 C120 . . . 112.2(3) ?
Os1 P12 C1211 . . . 117.7(2) ?
Os1 P12 C1221 . . . 119.9(2) ?
C120 P12 C1211 . . . 101.5(3) ?
C120 P12 C1221 . . . 102.7(3) ?
C1211 P12 C1221 . . . 100.2(4) ?
P12 C1211 C1212 . . . 122.8(6) ?
P12 C1211 C1216 . . . 119.4(6) ?
C1212 C1211 C1216 . . . 117.6(7) ?
C1211 C1212 C1213 . . . 121.4(8) ?
C1211 C1212 H1212 . . . 119.1 ?
C1213 C1212 H1212 . . . 119.5 ?
C1212 C1213 C1214 . . . 121.1(9) ?
C1212 C1213 H1213 . . . 121.0 ?
C1214 C1213 H1213 . . . 117.8 ?
C1213 C1214 C1215 . . . 118.0(8) ?
C1213 C1214 H1214 . . . 121.4 ?
C1215 C1214 H1214 . . . 120.5 ?
C1214 C1215 C1216 . . . 121.3(8) ?
C1214 C1215 H1215 . . . 118.5 ?
C1216 C1215 H1215 . . . 120.2 ?
C1211 C1216 C1215 . . . 120.5(8) ?
C1211 C1216 H1216 . . . 119.3 ?
C1215 C1216 H1216 . . . 120.1 ?
P12 C1221 C1222 . . . 120.7(7) ?
P12 C1221 C1226 . . . 119.0(6) ?
C1222 C1221 C1226 . . . 120.2(8) ?
C1221 C1222 C1223 . . . 119.5(8) ?
C1221 C1222 H1222 . . . 120.6 ?
C1223 C1222 H1222 . . . 119.9 ?
C1222 C1223 C1224 . . . 121.7(8) ?
C1222 C1223 H1223 . . . 119.0 ?
C1224 C1223 H1223 . . . 119.3 ?
C1223 C1224 C1225 . . . 119.9(10) ?
C1223 C1224 H1224 . . . 118.3 ?
C1225 C1224 H1224 . . . 121.8 ?
C1224 C1225 C1226 . . . 120.5(9) ?
C1224 C1225 H1225 . . . 119.2 ?
C1226 C1225 H1225 . . . 120.3 ?
C1221 C1226 C1225 . . . 118.2(7) ?
C1221 C1226 H1226 . . . 120.2 ?
C1225 C1226 H1226 . . . 121.7 ?
Os1 C11 C12 . . . 174.4(8) ?
C11 C12 H12 . . . 178.7 ?
Os1 C101 C1011 . . . 126.5(5) ?
Os1 C101 C102 . . . 70.9(4) ?
Os1 C101 C105 . . . 72.9(4) ?
C1011 C101 C102 . . . 124.6(8) ?
C1011 C101 C105 . . . 127.7(8) ?
C102 C101 C105 . . . 107.4(7) ?
C101 C1011 H1011a . . . 110.9 ?
C101 C1011 H1011b . . . 109.7 ?
C101 C1011 H1011c . . . 110.8 ?
H1011a C1011 H1011b . . . 108.5 ?
H1011a C1011 H1011c . . . 109.2 ?
H1011b C1011 H1011c . . . 107.6 ?
Os1 C102 C101 . . . 71.4(4) ?
Os1 C102 C1021 . . . 126.8(6) ?
Os1 C102 C103 . . . 72.0(4) ?
C101 C102 C1021 . . . 126.2(8) ?
C101 C102 C103 . . . 106.2(7) ?
C1021 C102 C103 . . . 127.2(8) ?
C102 C1021 H1021a . . . 111.3 ?
C102 C1021 H1021b . . . 111.2 ?
C102 C1021 H1021c . . . 109.9 ?
H1021a C1021 H1021b . . . 109.5 ?
H1021a C1021 H1021c . . . 107.0 ?
H1021b C1021 H1021c . . . 107.8 ?
Os1 C103 C102 . . . 70.5(4) ?
Os1 C103 C1031 . . . 128.7(5) ?
Os1 C103 C104 . . . 73.3(4) ?
C102 C103 C1031 . . . 124.8(8) ?
C102 C103 C104 . . . 109.7(8) ?
C1031 C103 C104 . . . 125.0(8) ?
C103 C1031 H1031a . . . 110.0 ?
C103 C1031 H1031b . . . 109.6 ?
C103 C1031 H1031c . . . 110.7 ?
H1031a C1031 H1031b . . . 108.2 ?
H1031a C1031 H1031c . . . 108.8 ?
H1031b C1031 H1031c . . . 109.5 ?
Os1 C104 C103 . . . 70.4(4) ?
Os1 C104 C1041 . . . 132.7(5) ?
Os1 C104 C105 . . . 71.2(4) ?
C103 C104 C1041 . . . 124.8(9) ?
C103 C104 C105 . . . 106.5(7) ?
C1041 C104 C105 . . . 127.5(9) ?
C104 C1041 H1041a . . . 107.2 ?
C104 C1041 H1041b . . . 105.7 ?
C104 C1041 H1041c . . . 113.8 ?
H1041a C1041 H1041b . . . 106.6 ?
H1041a C1041 H1041c . . . 110.2 ?
H1041b C1041 H1041c . . . 112.9 ?
Os1 C105 C101 . . . 70.5(4) ?
Os1 C105 C104 . . . 72.6(5) ?
Os1 C105 C1051 . . . 129.1(5) ?
C101 C105 C104 . . . 110.2(8) ?
C101 C105 C1051 . . . 124.9(8) ?
C104 C105 C1051 . . . 124.6(7) ?
C105 C1051 H1051a . . . 111.4 ?
C105 C1051 H1051b . . . 110.2 ?
C105 C1051 H1051c . . . 111.5 ?
H1051a C1051 H1051b . . . 107.3 ?
H1051a C1051 H1051c . . . 108.7 ?
H1051b C1051 H1051c . . . 107.6 ?
Os2 P21 C2111 . . . 118.7(3) ?
Os2 P21 C2121 . . . 120.9(2) ?
Os2 P21 C210 . . . 108.3(3) ?
C2111 P21 C2121 . . . 100.2(4) ?
C2111 P21 C210 . . . 101.9(3) ?
C2121 P21 C210 . . . 104.5(4) ?
P21 C2111 C2112 . . . 119.1(6) ?
P21 C2111 C2116 . . . 122.2(6) ?
C2112 C2111 C2116 . . . 118.7(8) ?
C2111 C2112 C2113 . . . 121.2(8) ?
C2111 C2112 H2112 . . . 120.0 ?
C2113 C2112 H2112 . . . 118.9 ?
C2112 C2113 C2114 . . . 119.1(8) ?
C2112 C2113 H2113 . . . 120.7 ?
C2114 C2113 H2113 . . . 120.1 ?
C2113 C2114 C2115 . . . 120.9(9) ?
C2113 C2114 H2114 . . . 119.2 ?
C2115 C2114 H2114 . . . 119.9 ?
C2114 C2115 C2116 . . . 119.5(8) ?
C2114 C2115 H2115 . . . 119.9 ?
C2116 C2115 H2115 . . . 120.6 ?
C2111 C2116 C2115 . . . 120.6(8) ?
C2111 C2116 H2116 . . . 119.6 ?
C2115 C2116 H2116 . . . 119.8 ?
P21 C2121 C2122 . . . 121.5(7) ?
P21 C2121 C2126 . . . 119.8(6) ?
C2122 C2121 C2126 . . . 118.7(9) ?
C2121 C2122 C2123 . . . 119.6(10) ?
C2121 C2122 H2122 . . . 120.2 ?
C2123 C2122 H2122 . . . 120.2 ?
C2122 C2123 C2124 . . . 121.2(9) ?
C2122 C2123 H2123 . . . 120.1 ?
C2124 C2123 H2123 . . . 118.7 ?
C2123 C2124 C2125 . . . 118.4(10) ?
C2123 C2124 H2124 . . . 121.3 ?
C2125 C2124 H2124 . . . 120.3 ?
C2124 C2125 C2126 . . . 120.7(10) ?
C2124 C2125 H2125 . . . 119.6 ?
C2126 C2125 H2125 . . . 119.7 ?
C2121 C2126 C2125 . . . 121.4(8) ?
C2121 C2126 H2126 . . . 119.8 ?
C2125 C2126 H2126 . . . 118.8 ?
P21 C210 C220 . . . 109.5(5) ?
P21 C210 H210a . . . 109.5 ?
P21 C210 H210b . . . 109.2 ?
C220 C210 H210a . . . 109.3 ?
C220 C210 H210b . . . 110.3 ?
H210a C210 H210b . . . 108.9 ?
C210 C220 P22 . . . 110.4(5) ?
C210 C220 H220a . . . 109.0 ?
C210 C220 H220b . . . 110.1 ?
P22 C220 H220a . . . 109.3 ?
P22 C220 H220b . . . 110.3 ?
H220a C220 H220b . . . 107.6 ?
Os2 P22 C220 . . . 111.9(3) ?
Os2 P22 C2211 . . . 117.4(2) ?
Os2 P22 C2221 . . . 120.1(2) ?
C220 P22 C2211 . . . 102.3(3) ?
C220 P22 C2221 . . . 103.6(3) ?
C2211 P22 C2221 . . . 99.2(4) ?
P22 C2211 C2212 . . . 121.3(6) ?
P22 C2211 C2216 . . . 120.1(6) ?
C2212 C2211 C2216 . . . 118.4(7) ?
C2211 C2212 C2213 . . . 120.4(8) ?
C2211 C2212 H2212 . . . 119.3 ?
C2213 C2212 H2212 . . . 120.3 ?
C2212 C2213 C2214 . . . 120.4(9) ?
C2212 C2213 H2213 . . . 119.4 ?
C2214 C2213 H2213 . . . 120.2 ?
C2213 C2214 C2215 . . . 120.9(9) ?
C2213 C2214 H2214 . . . 120.7 ?
C2215 C2214 H2214 . . . 118.4 ?
C2214 C2215 C2216 . . . 119.5(8) ?
C2214 C2215 H2215 . . . 119.7 ?
C2216 C2215 H2215 . . . 120.7 ?
C2211 C2216 C2215 . . . 120.3(8) ?
C2211 C2216 H2216 . . . 119.3 ?
C2215 C2216 H2216 . . . 120.4 ?
P22 C2221 C2222 . . . 121.7(7) ?
P22 C2221 C2226 . . . 120.9(6) ?
C2222 C2221 C2226 . . . 117.4(9) ?
C2221 C2222 C2223 . . . 120.1(8) ?
C2221 C2222 H2222 . . . 119.7 ?
C2223 C2222 H2222 . . . 120.2 ?
C2222 C2223 C2224 . . . 120.6(8) ?
C2222 C2223 H2223 . . . 120.6 ?
C2224 C2223 H2223 . . . 118.8 ?
C2223 C2224 C2225 . . . 120.9(10) ?
C2223 C2224 H2224 . . . 118.2 ?
C2225 C2224 H2224 . . . 120.9 ?
C2224 C2225 C2226 . . . 117.3(9) ?
C2224 C2225 H2225 . . . 120.6 ?
C2226 C2225 H2225 . . . 122.2 ?
C2221 C2226 C2225 . . . 123.7(8) ?
C2221 C2226 H2226 . . . 117.5 ?
C2225 C2226 H2226 . . . 118.7 ?
Os2 C21 C22 . . . 177.2(7) ?
C21 C22 H22 . . . 178.8 ?
Os2 C201 C2011 . . . 127.3(5) ?
Os2 C201 C202 . . . 72.4(4) ?
Os2 C201 C205 . . . 72.0(4) ?
C2011 C201 C202 . . . 125.1(8) ?
C2011 C201 C205 . . . 126.0(8) ?
C202 C201 C205 . . . 108.5(8) ?
C201 C2011 H2011a . . . 108.6 ?
C201 C2011 H2011b . . . 108.3 ?
C201 C2011 H2011c . . . 110.8 ?
H2011a C2011 H2011b . . . 112.2 ?
H2011a C2011 H2011c . . . 108.6 ?
H2011b C2011 H2011c . . . 108.4 ?
Os2 C202 C201 . . . 69.9(4) ?
Os2 C202 C2021 . . . 126.4(6) ?
Os2 C202 C203 . . . 71.9(4) ?
C201 C202 C2021 . . . 125.9(9) ?
C201 C202 C203 . . . 107.5(8) ?
C2021 C202 C203 . . . 126.5(9) ?
C202 C2021 H2021a . . . 107.0 ?
C202 C2021 H2021b . . . 107.4 ?
C202 C2021 H2021c . . . 110.7 ?
H2021a C2021 H2021b . . . 110.1 ?
H2021a C2021 H2021c . . . 109.0 ?
H2021b C2021 H2021c . . . 112.5 ?
Os2 C203 C202 . . . 71.4(4) ?
Os2 C203 C2031 . . . 128.5(5) ?
Os2 C203 C204 . . . 71.5(4) ?
C202 C203 C2031 . . . 126.5(9) ?
C202 C203 C204 . . . 108.6(8) ?
C2031 C203 C204 . . . 124.6(9) ?
C203 C2031 H2031a . . . 108.3 ?
C203 C2031 H2031b . . . 108.6 ?
C203 C2031 H2031c . . . 111.6 ?
H2031a C2031 H2031b . . . 107.3 ?
H2031a C2031 H2031c . . . 109.9 ?
H2031b C2031 H2031c . . . 110.9 ?
Os2 C204 C203 . . . 71.8(4) ?
Os2 C204 C2041 . . . 131.2(5) ?
Os2 C204 C205 . . . 70.4(4) ?
C203 C204 C2041 . . . 125.1(9) ?
C203 C204 C205 . . . 108.2(7) ?
C2041 C204 C205 . . . 126.0(8) ?
C204 C2041 H2041a . . . 114.6 ?
C204 C2041 H2041b . . . 114.2 ?
C204 C2041 H2041c . . . 108.4 ?
H2041a C2041 H2041b . . . 109.5 ?
H2041a C2041 H2041c . . . 107.4 ?
H2041b C2041 H2041c . . . 101.7 ?
Os2 C205 C201 . . . 70.8(4) ?
Os2 C205 C204 . . . 71.9(4) ?
Os2 C205 C2051 . . . 131.4(5) ?
C201 C205 C204 . . . 107.2(7) ?
C201 C205 C2051 . . . 124.9(8) ?
C204 C205 C2051 . . . 126.9(8) ?
C205 C2051 H2051a . . . 110.8 ?
C205 C2051 H2051b . . . 111.0 ?
C205 C2051 H2051c . . . 109.5 ?
H2051a C2051 H2051b . . . 109.3 ?
H2051a C2051 H2051c . . . 107.9 ?
H2051b C2051 H2051c . . . 108.2 ?

loop_
_geom_bond_atom_site_label_1
_geom_bond_atom_site_label_2
_geom_bond_site_symmetry_1
_geom_bond_site_symmetry_2
_geom_bond_distance
_geom_bond_publ_flag
Os1 P11 . . 2.2653(19) ?
Os1 P12 . . 2.263(2) ?
Os1 C11 . . 2.017(8) ?
Os1 C101 . . 2.252(7) ?
Os1 C102 . . 2.245(7) ?
Os1 C103 . . 2.265(8) ?
Os1 C104 . . 2.302(8) ?
Os1 C105 . . 2.283(8) ?
Os2 P21 . . 2.262(2) ?
Os2 P22 . . 2.258(2) ?
Os2 C21 . . 2.043(8) ?
Os2 C201 . . 2.235(7) ?
Os2 C202 . . 2.268(7) ?
Os2 C203 . . 2.274(7) ?
Os2 C204 . . 2.270(7) ?
Os2 C205 . . 2.251(7) ?
P11 C1111 . . 1.849(8) ?
P11 C1121 . . 1.837(9) ?
P11 C110 . . 1.856(8) ?
C1111 C1112 . . 1.355(11) ?
C1111 C1116 . . 1.394(11) ?
C1112 C1113 . . 1.423(13) ?
C1112 H1112 . . .972 ?
C1113 C1114 . . 1.373(13) ?
C1113 H1113 . . .961 ?
C1114 C1115 . . 1.372(13) ?
C1114 H1114 . . .978 ?
C1115 C1116 . . 1.374(13) ?
C1115 H1115 . . .968 ?
C1116 H1116 . . .967 ?
C1121 C1122 . . 1.377(11) ?
C1121 C1126 . . 1.365(13) ?
C1122 C1123 . . 1.392(13) ?
C1122 H1122 . . .974 ?
C1123 C1124 . . 1.355(14) ?
C1123 H1123 . . .976 ?
C1124 C1125 . . 1.359(15) ?
C1124 H1124 . . .954 ?
C1125 C1126 . . 1.390(19) ?
C1125 H1125 . . .975 ?
C1126 H1126 . . .978 ?
C110 C120 . . 1.521(12) ?
C110 H110a . . .968 ?
C110 H110b . . .957 ?
C120 P12 . . 1.862(7) ?
C120 H120a . . .960 ?
C120 H120b . . .958 ?
P12 C1211 . . 1.845(7) ?
P12 C1221 . . 1.843(9) ?
C1211 C1212 . . 1.382(12) ?
C1211 C1216 . . 1.405(12) ?
C1212 C1213 . . 1.382(12) ?
C1212 H1212 . . .959 ?
C1213 C1214 . . 1.383(14) ?
C1213 H1213 . . .955 ?
C1214 C1215 . . 1.383(14) ?
C1214 H1214 . . .962 ?
C1215 C1216 . . 1.384(11) ?
C1215 H1215 . . .969 ?
C1216 H1216 . . .975 ?
C1221 C1222 . . 1.367(10) ?
C1221 C1226 . . 1.428(12) ?
C1222 C1223 . . 1.393(14) ?
C1222 H1222 . . .962 ?
C1223 C1224 . . 1.362(15) ?
C1223 H1223 . . .951 ?
C1224 C1225 . . 1.376(12) ?
C1224 H1224 . . .965 ?
C1225 C1226 . . 1.407(14) ?
C1225 H1225 . . .964 ?
C1226 H1226 . . .980 ?
C11 C12 . . 1.159(12) ?
C12 H12 . . .975 ?
C101 C1011 . . 1.482(12) ?
C101 C102 . . 1.453(13) ?
C101 C105 . . 1.423(11) ?
C1011 H1011a . . .946 ?
C1011 H1011b . . .965 ?
C1011 H1011c . . .956 ?
C102 C1021 . . 1.477(14) ?
C102 C103 . . 1.450(12) ?
C1021 H1021a . . .956 ?
C1021 H1021b . . .944 ?
C1021 H1021c . . .973 ?
C103 C1031 . . 1.498(14) ?
C103 C104 . . 1.423(13) ?
C1031 H1031a . . .955 ?
C1031 H1031b . . .961 ?
C1031 H1031c . . .956 ?
C104 C1041 . . 1.506(12) ?
C104 C105 . . 1.425(12) ?
C1041 H1041a . . .955 ?
C1041 H1041b . . .980 ?
C1041 H1041c . . .949 ?
C105 C1051 . . 1.508(15) ?
C1051 H1051a . . .955 ?
C1051 H1051b . . .972 ?
C1051 H1051c . . .951 ?
P21 C2111 . . 1.856(9) ?
P21 C2121 . . 1.830(9) ?
P21 C210 . . 1.840(8) ?
C2111 C2112 . . 1.399(12) ?
C2111 C2116 . . 1.389(12) ?
C2112 C2113 . . 1.385(13) ?
C2112 H2112 . . .972 ?
C2113 C2114 . . 1.382(14) ?
C2113 H2113 . . .962 ?
C2114 C2115 . . 1.388(13) ?
C2114 H2114 . . .959 ?
C2115 C2116 . . 1.392(13) ?
C2115 H2115 . . .963 ?
C2116 H2116 . . .965 ?
C2121 C2122 . . 1.399(11) ?
C2121 C2126 . . 1.379(13) ?
C2122 C2123 . . 1.412(16) ?
C2122 H2122 . . .975 ?
C2123 C2124 . . 1.374(17) ?
C2123 H2123 . . .954 ?
C2124 C2125 . . 1.400(14) ?
C2124 H2124 . . .963 ?
C2125 C2126 . . 1.382(16) ?
C2125 H2125 . . .976 ?
C2126 H2126 . . .965 ?
C210 C220 . . 1.518(13) ?
C210 H210a . . .951 ?
C210 H210b . . .955 ?
C220 P22 . . 1.872(7) ?
C220 H220a . . .970 ?
C220 H220b . . .952 ?
P22 C2211 . . 1.856(8) ?
P22 C2221 . . 1.835(9) ?
C2211 C2212 . . 1.387(12) ?
C2211 C2216 . . 1.399(11) ?
C2212 C2213 . . 1.380(12) ?
C2212 H2212 . . .962 ?
C2213 C2214 . . 1.364(14) ?
C2213 H2213 . . .969 ?
C2214 C2215 . . 1.365(15) ?
C2214 H2214 . . .980 ?
C2215 C2216 . . 1.393(11) ?
C2215 H2215 . . .971 ?
C2216 H2216 . . .962 ?
C2221 C2222 . . 1.386(11) ?
C2221 C2226 . . 1.386(12) ?
C2222 C2223 . . 1.387(15) ?
C2222 H2222 . . .967 ?
C2223 C2224 . . 1.381(15) ?
C2223 H2223 . . .958 ?
C2224 C2225 . . 1.375(12) ?
C2224 H2224 . . .965 ?
C2225 C2226 . . 1.386(15) ?
C2225 H2225 . . .971 ?
C2226 H2226 . . .982 ?
C21 C22 . . 1.165(12) ?
C22 H22 . . .982 ?
C201 C2011 . . 1.501(14) ?
C201 C202 . . 1.456(14) ?
C201 C205 . . 1.430(11) ?
C2011 H2011a . . .954 ?
C2011 H2011b . . .973 ?
C2011 H2011c . . .961 ?
C202 C2021 . . 1.491(14) ?
C202 C203 . . 1.432(13) ?
C2021 H2021a . . .943 ?
C2021 H2021b . . .949 ?
C2021 H2021c . . .973 ?
C203 C2031 . . 1.498(14) ?
C203 C204 . . 1.432(12) ?
C2031 H2031a . . .959 ?
C2031 H2031b . . .966 ?
C2031 H2031c . . .940 ?
C204 C2041 . . 1.512(12) ?
C204 C205 . . 1.460(13) ?
C2041 H2041a . . .948 ?
C2041 H2041b . . .952 ?
C2041 H2041c . . .965 ?
C205 C2051 . . 1.473(14) ?
C2051 H2051a . . .953 ?
C2051 H2051b . . .949 ?
C2051 H2051c . . .965 ?
